data_9015880
loop_
_publ_author_name
'Chukanov, N. V.'
'Scholz, R.'
'Aksenov, S. M.'
'Rastsvetaeva, R. K.'
'Pekov, I. V.'
'Belakovskiy, D. I.'
'Krambrock, K.'
'Paniago, R. M.'
'Righi, A.'
'Martins, R. F.'
'Belotti, F. M.'
'Bermanec, V.'

_publ_section_title
;
 Metavivianite, Fe2+Fe3+2(PO4)2(OH)2*6H2O: new data and formula revision
;
_journal_name_full 'Mineralogical Magazine'
_journal_page_first 725
_journal_page_last 741
_journal_paper_doi 10.1180/minmag.2012.076.3.20
_journal_volume 76
_journal_year 2012
_chemical_compound_source 'Boa Vista pegmatite, near Galileia, Minas Gerais, Brazil'
_chemical_formula_sum 'Fe3 H14 O16 P2'
_chemical_name_mineral Metavivianite
_space_group_IT_number 2
_symmetry_space_group_name_Hall '-P 1'
_symmetry_space_group_name_H-M 'P -1'
_cell_angle_alpha 97.34
_cell_angle_beta 95.96
_cell_angle_gamma 108.59
_cell_formula_units_Z 1
_cell_length_a 7.989
_cell_length_b 9.321
_cell_length_c 4.629
_cell_volume 320.184
_database_code_amcsd 0018993
_exptl_crystal_density_diffrn 2.591
_cod_original_formula_sum 'Fe3 P2 O16 H14'
_cod_database_code 9015880

loop_
_space_group_symop_operation_xyz
x,y,z
-x,-y,-z

loop_
_atom_site_label
_atom_site_fract_x
_atom_site_fract_y
_atom_site_fract_z
_atom_site_occupancy
_atom_site_U_iso_or_equiv
_atom_site_type_symbol
_atom_site_attached_hydrogens
Fe1 0.50000 0.50000 0.00000 1.00000 0.01120 Fe 0
Fe2 0.13050 -0.08450 -0.50200 1.00000 0.01170 Fe 0
P 0.18880 0.17680 0.05790 1.00000 0.00980 P 0
O1 0.04500 0.21900 -0.12900 1.00000 0.01300 O 0
O2 0.25700 0.06400 -0.12900 1.00000 0.01300 O 0
O3 0.34300 0.32400 0.18900 1.00000 0.01500 O 0
O4 0.10500 0.10100 0.31200 1.00000 0.01300 O 0
O-H1 0.35100 -0.08000 -0.67800 0.50000 0.02400 O 1
Wat1 0.35100 -0.08000 -0.67800 0.50000 0.02400 O 2
Wat2 0.25900 0.47700 0.69700 1.00000 0.02000 O 2
O-H3 0.13700 -0.27500 -0.31000 0.50000 0.02800 O 1
Wat3 0.13700 -0.27500 -0.31000 0.50000 0.02800 O 2
Wat4 0.56000 0.34200 0.69600 1.00000 0.02000 O 2

loop_
_cod_changelog_entry_id
_cod_changelog_entry_author
_cod_changelog_entry_date
_cod_changelog_entry_text
1
;cod-tools version 3.8.0
Id: cif_guess_AMCSD_atom_types 9574 2023-05-10 09:00:05Z saulius
;
2023-05-10T18:56:27+03:00
;Derived atom types and hydrogen counts
from atom names that follow the AMCSD naming convention
(Wat == water, O-H == hydroxyl).
;

loop_
_cod_related_entry_id
_cod_related_entry_database
_cod_related_entry_code
1 AMCSD 0018993
